data_7714143
loop_
_publ_author_name
'Tatarin, Sergei V.'
'Meshcheriakova, Elizaveta A.'
'Kozyukhin, Sergey'
'Emets, Victor'
'Bezzubov, Stanislav'

_publ_section_title
;
 Rational design of efficient photosensitizers based on cyclometalated
 iridium(III) complexes with 2-arylbenzimidazole and aromatic 1,3-diketone
 ligands
;
_journal_name_full 'Dalton Transactions'
_journal_paper_doi 10.1039/D3DT02789A
_journal_year 2023
_chemical_formula_moiety 'C55 H35 F6 Ir N4 O4 S, 0.5(C H2 Cl2), 0.5(C H4 O)'
_chemical_formula_sum 'C56 H38 Cl F6 Ir N4 O4.5 S'
_chemical_formula_weight 1212.61
_space_group_crystal_system triclinic
_space_group_IT_number 2
_space_group_name_Hall '-P 1'
_space_group_name_H-M_alt 'P -1'
_atom_sites_solution_hydrogens geom
_atom_sites_solution_primary iterative
_audit_creation_date 2023-08-27
_audit_creation_method
;
Olex2 1.3
(compiled 2020.11.12 svn.r5f609507 for OlexSys, GUI svn.r6408)
;
_audit_update_record
;
2023-08-27 deposited with the CCDC.	2023-10-06 downloaded from the CCDC.
;
_cell_angle_alpha 91.2080(10)
_cell_angle_beta 96.2940(10)
_cell_angle_gamma 100.4940(10)
_cell_formula_units_Z 2
_cell_length_a 11.6380(3)
_cell_length_b 12.0786(4)
_cell_length_c 18.5157(5)
_cell_measurement_reflns_used 9811
_cell_measurement_temperature 100.0
_cell_measurement_theta_max 26.36
_cell_measurement_theta_min 2.22
_cell_volume 2541.56(13)
_computing_cell_refinement 'SAINT V8.40A (Bruker, 2019)'
_computing_data_collection 'APEX3 v.2017.3_0 (Bruker AXS, 2017)'
_computing_data_reduction 'SAINT V8.40A (Bruker, 2019)'
_computing_molecular_graphics 'Olex2 1.3 (Dolomanov et al., 2009)'
_computing_publication_material 'Olex2 1.3 (Dolomanov et al., 2009)'
_computing_structure_refinement 'SHELXL 2018/3 (Sheldrick, 2015)'
_computing_structure_solution 'olex2.solve 1.5 (Bourhis et al., 2015)'
_diffrn_ambient_temperature 100.0
_diffrn_measured_fraction_theta_full 0.999
_diffrn_measured_fraction_theta_max 0.998
_diffrn_measurement_device_type 'Bruker D8 Venture'
_diffrn_measurement_method \w-scan
_diffrn_radiation_monochromator graphite
_diffrn_radiation_type MoK\a
_diffrn_radiation_wavelength 0.71073
_diffrn_reflns_av_R_equivalents 0.0272
_diffrn_reflns_av_unetI/netI 0.0217
_diffrn_reflns_Laue_measured_fraction_full 0.999
_diffrn_reflns_Laue_measured_fraction_max 0.998
_diffrn_reflns_limit_h_max 14
_diffrn_reflns_limit_h_min -14
_diffrn_reflns_limit_k_max 15
_diffrn_reflns_limit_k_min -15
_diffrn_reflns_limit_l_max 23
_diffrn_reflns_limit_l_min -23
_diffrn_reflns_number 53682
_diffrn_reflns_point_group_measured_fraction_full 0.999
_diffrn_reflns_point_group_measured_fraction_max 0.998
_diffrn_reflns_theta_full 25.242
_diffrn_reflns_theta_max 26.387
_diffrn_reflns_theta_min 1.995
_diffrn_source_current 1.4
_diffrn_source_power 0.07
_diffrn_source_target Mo
_diffrn_source_type 'fine-focus sealed X-ray tube'
_diffrn_source_voltage 50.0
_diffrn_standards_number 0
_exptl_absorpt_coefficient_mu 2.794
_exptl_absorpt_correction_T_max 0.7454
_exptl_absorpt_correction_T_min 0.6588
_exptl_absorpt_correction_type multi-scan
_exptl_absorpt_process_details
;
SADABS-2016/2 (Bruker,2016/2) was used for absorption correction.
wR2(int) was 0.0574 before and 0.0407 after correction.
The Ratio of minimum to maximum transmission is 0.8838.
The \l/2 correction factor is Not present.
;
_exptl_crystal_colour orange
_exptl_crystal_colour_primary orange
_exptl_crystal_density_diffrn 1.585
_exptl_crystal_description plate
_exptl_crystal_F_000 1204
_exptl_crystal_size_max 0.12
_exptl_crystal_size_mid 0.11
_exptl_crystal_size_min 0.02
_refine_diff_density_max 2.159
_refine_diff_density_min -1.420
_refine_diff_density_rms 0.137
_refine_ls_extinction_method none
_refine_ls_goodness_of_fit_ref 1.154
_refine_ls_hydrogen_treatment mixed
_refine_ls_matrix_type full
_refine_ls_number_parameters 584
_refine_ls_number_reflns 10384
_refine_ls_number_restraints 61
_refine_ls_restrained_S_all 1.171
_refine_ls_R_factor_all 0.0477
_refine_ls_R_factor_gt 0.0450
_refine_ls_shift/su_max 0.003
_refine_ls_shift/su_mean 0.000
_refine_ls_structure_factor_coef Fsqd
_refine_ls_weighting_details 'w=1/[\s^2^(Fo^2^)+(0.0511P)^2^+12.4310P] where P=(Fo^2^+2Fc^2^)/3'
_refine_ls_weighting_scheme calc
_refine_ls_wR_factor_gt 0.1164
_refine_ls_wR_factor_ref 0.1179
_reflns_Friedel_coverage 0.000
_reflns_number_gt 9851
_reflns_number_total 10384
_reflns_threshold_expression 'I > 2\s(I)'
_cod_data_source_file d3dt02789a2.cif
_cod_data_source_block st316
_cod_original_formula_sum 'C56 H38 Cl F6 Ir N4 O4.50 S'
_cod_database_code 7714143
_shelx_shelxl_version_number 2018/3
_shelx_space_group_comment
;
The symmetry employed for this shelxl refinement is uniquely defined
by the following loop, which should always be used as a source of
symmetry information in preference to the above space-group names.
They are only intended as comments.
;
_shelx_estimated_absorpt_t_max 0.946
_shelx_estimated_absorpt_t_min 0.730
_olex2_refinement_description
;
1. Fixed Uiso
 At 1.2 times of:
  All C(H) groups, All C(H,H) groups
 At 1.5 times of:
  All C(H,H,H) groups, All O(H) groups
2. Restrained distances
 C66-O5
 1.4 with sigma of 0.02
 Cl5A-C9B \\sim Cl2B-C9B
 with sigma of 0.02
 N4-C29 \\sim N4-C61
 with sigma of 0.02
 C48-C49 \\sim C65-C49
 with sigma of 0.02
 F0-C24 \\sim F3-C24 \\sim F4-C24 \\sim F1-C24 \\sim F2-C24 \\sim F5-C24
 with sigma of 0.02
 F1-C24 \\sim F4-C24 \\sim F3-C24 \\sim F0-C24 \\sim F5-C24 \\sim F2-C24
 with sigma of 0.02
3. Uiso/Uaniso restraints and constraints
Uanis(O5) \\sim Ueq: with sigma of 0.01 and sigma for terminal atoms of 0.02
Uanis(Cl5A) \\sim Ueq, Uanis(C9B) \\sim Ueq: with sigma of 0.02 and sigma for
terminal atoms of 0.04
Uanis(C41) \\sim Ueq, Uanis(O2) \\sim Ueq, Uanis(O1) \\sim Ueq: with sigma of
0.01 and sigma for terminal atoms of 0.02
Uanis(F0) \\sim Ueq: with sigma of 0.005 and sigma for terminal atoms of 0.01
Uanis(Cl5A) \\sim Ueq: with sigma of 0.004 and sigma for terminal atoms of 0.008
Uanis(C55) = Uanis(C54)
Uanis(O2) = Uanis(C41) = Uanis(O1)
Uanis(C29) = Uanis(C34) = Uanis(C33) = Uanis(C32) = Uanis(C31) = Uanis(C30) =
Uanis(C57) = Uanis(C62) = Uanis(C61) = Uanis(C64) = Uanis(C60) = Uanis(C58)
Uanis(F00D) = Uanis(F27) = Uanis(F00N) = Uanis(F14) = Uanis(F007) = Uanis(F25)
Uanis(C47) = Uanis(C48) = Uanis(C46) = Uanis(C45) = Uanis(C44) = Uanis(C43) =
Uanis(C56) = Uanis(C67) = Uanis(C3B) = Uanis(C59) = Uanis(C65) = Uanis(C63)
Uanis(O1) = Uanis(C42) = Uanis(O2) = Uanis(C41)
Uanis(F2) = Uanis(F1) = Uanis(F0) = Uanis(F3) = Uanis(F4) = Uanis(F5)
4. Others
 Fixed Sof: F2(0.4) F007(0.5) F1(0.4) F0(0.6) F00D(0.5) F00N(0.5) C47(0.3)
 H47(0.3) C48(0.3) C46(0.3) H46(0.3) C45(0.3) H45(0.3) C44(0.3) H44(0.3)
 C43(0.3) C56(0.7) C67(0.7) H67(0.7) C3B(0.7) H3B(0.7) C59(0.7) H59(0.7)
 C65(0.7) C63(0.7) H63(0.7) C29(0.5) C34(0.5) H34(0.5) C33(0.5) H33(0.5)
 C32(0.5) H32(0.5) C31(0.5) H31(0.5) C30(0.5) H30(0.5) C57(0.5) H57(0.5)
 C62(0.5) H62(0.5) C61(0.5) C64(0.5) H64(0.5) C60(0.5) H60(0.5) C58(0.5)
 H58(0.5) F14(0.5) F25(0.5) F27(0.5) Cl2B(0.5) C9B(0.5) H9BA(0.5) H9BB(0.5)
 Cl5A(0.5) O5(0.5) H5A(0.5) C66(0.5) H66A(0.5) H66B(0.5) H66C(0.5) F3(0.4)
 F4(0.6) F5(0.6)
 Fixed X: O5(-0.12621)
 Fixed Y: O5(-0.27383)
 Fixed Z: O5(0.25608)
5.a Secondary CH2 refined with riding coordinates:
 C9B(H9BA,H9BB)
5.b Aromatic/amide H refined with riding coordinates:
 C47(H47), C46(H46), C45(H45), C44(H44), C67(H67), C3B(H3B), C59(H59),
 C63(H63), C36(H36), C26(H26), C25(H25), C34(H34), C33(H33), C32(H32), C31(H31),
  C30(H30), C39(H39), C14(H14), C2(H2), C53(H53), C22(H22), C50(H50), C16(H16),
 C19(H19), C5(H5), C13(H13), C37(H37), C18(H18), C17(H17), C54(H54), C10(H10),
 C6(H6), C38(H38), C12(H12), C11(H11), C55(H55), C57(H57), C62(H62), C64(H64),
 C60(H60), C58(H58)
5.c Fitted hexagon refined as free rotating group:
 C47(C48,C46,C45,C44,C43), C56(C67,C3B,C59,C65,C63), C29(C34,C33,C32,C31,C30),
 C57(C62,C61,C64,C60,C58)
5.d Idealised Me refined as rotating group:
 C41(H41A,H41B,H41C), C66(H66A,H66B,H66C)
5.e Idealised tetrahedral OH refined as rotating group:
 O5(H5A)
;
_olex2_submission_special_instructions 'No special instructions were received'

loop_
_space_group_symop_operation_xyz
'x, y, z'
'-x, -y, -z'

loop_
_atom_site_label
_atom_site_type_symbol
_atom_site_fract_x
_atom_site_fract_y
_atom_site_fract_z
_atom_site_U_iso_or_equiv
_atom_site_adp_type
_atom_site_occupancy
_atom_site_site_symmetry_order
_atom_site_calc_flag
_atom_site_refinement_flags_posn
_atom_site_refinement_flags_adp
_atom_site_refinement_flags_occupancy
_atom_site_disorder_assembly
_atom_site_disorder_group
Ir1 Ir -0.42691(2) -0.38854(2) 0.76512(2) 0.02534(8) Uani 1 1 d . . . . .
S002 S -0.6763(2) -0.7222(2) 0.64482(13) 0.0736(6) Uani 1 1 d . . . . .
O3 O -0.5248(3) -0.5196(3) 0.69238(19) 0.0294(8) Uani 1 1 d . . . . .
O4 O -0.2916(3) -0.3731(3) 0.6967(2) 0.0309(8) Uani 1 1 d . . . . .
F2 F 0.0168(9) -0.1507(14) 0.9675(5) 0.0401(7) Uani 0.4 1 d D . P A 1
N3 N -0.4743(4) -0.2565(4) 0.7105(2) 0.0271(9) Uani 1 1 d . . . . .
F007 F -0.7934(15) -0.2162(15) 0.8930(6) 0.0552(11) Uani 0.5 1 d . . P B 1
F1 F -0.0959(11) -0.0849(8) 1.0343(5) 0.0401(7) Uani 0.4 1 d D . P A 1
N1 N -0.3795(4) -0.5143(4) 0.8252(2) 0.0286(9) Uani 1 1 d . . . . .
N4 N -0.4297(4) -0.0763(4) 0.6848(2) 0.0303(10) Uani 1 1 d D . . . .
N2 N -0.4289(4) -0.6632(4) 0.8901(3) 0.0335(10) Uani 1 1 d . . . . .
F0 F -0.0971(6) -0.2880(5) 1.0079(3) 0.0401(7) Uani 0.6 1 d D U P A 2
F00D F -0.8991(11) -0.3603(12) 0.9340(6) 0.0552(11) Uani 0.5 1 d . . P B 1
C35 C -0.5209(5) -0.1262(5) 0.6324(3) 0.0312(11) Uani 1 1 d . . . . .
C23 C -0.1770(5) -0.1714(5) 0.9205(3) 0.0309(11) Uani 1 1 d . . . . .
C28 C -0.4054(5) -0.1578(4) 0.7306(3) 0.0293(11) Uani 1 1 d . . . . .
C8 C -0.4631(5) -0.5700(4) 0.8603(3) 0.0302(11) Uani 1 1 d . . . . .
C21 C -0.3267(5) -0.2611(4) 0.8252(3) 0.0279(11) Uani 1 1 d . . . . .
C52 C -0.5712(5) -0.6527(5) 0.5976(3) 0.0338(12) Uani 1 1 d . . . . .
C27 C -0.3224(5) -0.1532(5) 0.7955(3) 0.0301(11) Uani 1 1 d . . . . .
C1 C -0.5585(5) -0.4174(4) 0.8273(3) 0.0289(11) Uani 1 1 d . . . . .
F00N F -0.9105(9) -0.3377(7) 0.8164(7) 0.0552(11) Uani 0.5 1 d . . P B 1
C40 C -0.5479(5) -0.2399(4) 0.6494(3) 0.0269(10) Uani 1 1 d . . . . .
C47 C -0.1827(12) -0.4224(18) 0.5232(10) 0.0469(8) Uani 0.3 1 d G . P C 1
H47 H -0.249465 -0.465072 0.494597 0.056 Uiso 0.3 1 calc R U P C 1
C48 C -0.1904(11) -0.3902(17) 0.5948(11) 0.0469(8) Uani 0.3 1 d DG . P C 1
C46 C -0.0927(14) -0.3277(14) 0.6367(8) 0.0469(8) Uani 0.3 1 d G . P C 1
H46 H -0.097982 -0.305789 0.685596 0.056 Uiso 0.3 1 calc R U P C 1
C45 C 0.0126(11) -0.2974(14) 0.6070(8) 0.0469(8) Uani 0.3 1 d G . P C 1
H45 H 0.079313 -0.254646 0.635579 0.056 Uiso 0.3 1 calc R U P C 1
C44 C 0.0202(11) -0.3295(14) 0.5354(8) 0.0469(8) Uani 0.3 1 d G . P C 1
H44 H 0.092221 -0.308716 0.515070 0.056 Uiso 0.3 1 calc R U P C 1
C43 C -0.0774(14) -0.3920(15) 0.4935(7) 0.0469(8) Uani 0.3 1 d G . P C 1
C56 C -0.0879(6) -0.3626(6) 0.4875(3) 0.0469(8) Uani 0.7 1 d G . P C 2
C67 C -0.0115(5) -0.2669(5) 0.5177(3) 0.0469(8) Uani 0.7 1 d G . P C 2
H67 H 0.049336 -0.230117 0.491560 0.056 Uiso 0.7 1 calc R U P C 2
C3B C -0.0240(5) -0.2249(5) 0.5863(3) 0.0469(8) Uani 0.7 1 d G . P C 2
H3B H 0.028195 -0.159390 0.607021 0.056 Uiso 0.7 1 calc R U P C 2
C59 C -0.1130(6) -0.2786(6) 0.6246(3) 0.0469(8) Uani 0.7 1 d G . P C 2
H59 H -0.121566 -0.249906 0.671500 0.056 Uiso 0.7 1 calc R U P C 2
C65 C -0.1894(6) -0.3744(7) 0.5943(4) 0.0469(8) Uani 0.7 1 d DG . P C 2
C63 C -0.1768(7) -0.4164(6) 0.5258(5) 0.0469(8) Uani 0.7 1 d G . P C 2
H63 H -0.229047 -0.481879 0.505058 0.056 Uiso 0.7 1 calc R U P C 2
C51 C -0.4915(5) -0.5525(4) 0.6339(3) 0.0266(10) Uani 1 1 d . . . . .
C36 C -0.5783(6) -0.0826(5) 0.5735(3) 0.0371(13) Uani 1 1 d . . . . .
H36 H -0.559146 -0.005301 0.562782 0.045 Uiso 1 1 calc R U . . .
C26 C -0.2482(5) -0.0566(5) 0.8281(3) 0.0349(12) Uani 1 1 d . . . . .
H26 H -0.248491 0.014620 0.807266 0.042 Uiso 1 1 calc R U . . .
C9 C -0.5012(6) -0.7569(4) 0.9210(3) 0.0337(12) Uani 1 1 d . . . . .
C25 C -0.1747(5) -0.0655(5) 0.8906(3) 0.0345(12) Uani 1 1 d . . . . .
H25 H -0.123250 -0.000813 0.913014 0.041 Uiso 1 1 calc R U . . .
C29 C -0.3665(13) 0.0333(6) 0.6825(9) 0.0415(9) Uani 0.5 1 d DG . P D 1
C34 C -0.2541(13) 0.0584(6) 0.6613(9) 0.0415(9) Uani 0.5 1 d G . P D 1
H34 H -0.215044 -0.000750 0.648992 0.050 Uiso 0.5 1 calc R U P D 1
C33 C -0.1987(9) 0.1700(7) 0.6581(7) 0.0415(9) Uani 0.5 1 d G . P D 1
H33 H -0.121878 0.187185 0.643562 0.050 Uiso 0.5 1 calc R U P D 1
C32 C -0.2558(8) 0.2566(5) 0.6761(6) 0.0415(9) Uani 0.5 1 d G . P D 1
H32 H -0.217992 0.332864 0.673882 0.050 Uiso 0.5 1 calc R U P D 1
C31 C -0.3683(8) 0.2315(8) 0.6973(6) 0.0415(9) Uani 0.5 1 d G . P D 1
H31 H -0.407273 0.290609 0.709631 0.050 Uiso 0.5 1 calc R U P D 1
C30 C -0.4236(9) 0.1198(10) 0.7005(7) 0.0415(9) Uani 0.5 1 d G . P D 1
H30 H -0.500440 0.102674 0.715061 0.050 Uiso 0.5 1 calc R U P D 1
C39 C -0.6361(5) -0.3144(5) 0.6066(3) 0.0330(12) Uani 1 1 d . . . . .
H39 H -0.654998 -0.391766 0.617221 0.040 Uiso 1 1 calc R U . . .
C14 C -0.4947(6) -0.7659(6) 0.9946(3) 0.0436(15) Uani 1 1 d . . . . .
H14 H -0.446788 -0.708684 1.026269 0.052 Uiso 1 1 calc R U . . .
C49 C -0.2978(5) -0.4215(4) 0.6348(3) 0.0274(11) Uani 1 1 d D . . . .
C7 C -0.5657(5) -0.5190(4) 0.8655(3) 0.0305(11) Uani 1 1 d . . . . .
C2 C -0.6484(5) -0.3565(5) 0.8326(3) 0.0320(11) Uani 1 1 d . . . . .
H2 H -0.647511 -0.288612 0.807433 0.038 Uiso 1 1 calc R U . . .
C53 C -0.5715(5) -0.7025(5) 0.5297(3) 0.0374(13) Uani 1 1 d . . . . .
H53 H -0.518207 -0.673603 0.496343 0.045 Uiso 1 1 calc R U . . .
C20 C -0.2834(5) -0.5692(5) 0.8340(3) 0.0328(12) Uani 1 1 d . . . . .
C3 C -0.7394(6) -0.3939(5) 0.8742(3) 0.0390(13) Uani 1 1 d . . . . .
C22 C -0.2506(5) -0.2667(4) 0.8891(3) 0.0288(11) Uani 1 1 d . . . . .
H22 H -0.249941 -0.337100 0.910894 0.035 Uiso 1 1 calc R U . . .
C50 C -0.3899(5) -0.5064(5) 0.6029(3) 0.0318(11) Uani 1 1 d . . . . .
H50 H -0.382342 -0.535064 0.555836 0.038 Uiso 1 1 calc R U . . .
C15 C -0.3152(5) -0.6640(5) 0.8738(3) 0.0344(12) Uani 1 1 d . . . . .
C16 C -0.2395(6) -0.7392(5) 0.8906(4) 0.0427(14) Uani 1 1 d . . . . .
H16 H -0.262277 -0.804956 0.916676 0.051 Uiso 1 1 calc R U . . .
C19 C -0.1721(5) -0.5429(5) 0.8108(3) 0.0381(13) Uani 1 1 d . . . . .
H19 H -0.149898 -0.477709 0.784091 0.046 Uiso 1 1 calc R U . . .
C5 C -0.7455(6) -0.4942(6) 0.9106(4) 0.0472(16) Uani 1 1 d . . . . .
H5 H -0.808728 -0.518875 0.938328 0.057 Uiso 1 1 calc R U . . .
C13 C -0.5597(7) -0.8607(7) 1.0223(4) 0.057(2) Uani 1 1 d . . . . .
H13 H -0.556650 -0.868034 1.073410 0.069 Uiso 1 1 calc R U . . .
C24 C -0.0948(5) -0.1789(4) 0.9879(3) 0.0363(13) Uani 1 1 d D . . . .
C37 C -0.6647(6) -0.1564(6) 0.5312(4) 0.0450(15) Uani 1 1 d . . . . .
H37 H -0.704987 -0.130002 0.489565 0.054 Uiso 1 1 calc R U . . .
C18 C -0.0956(6) -0.6155(6) 0.8283(4) 0.0460(16) Uani 1 1 d . . . . .
H18 H -0.018700 -0.599816 0.813779 0.055 Uiso 1 1 calc R U . . .
C17 C -0.1300(6) -0.7129(6) 0.8674(4) 0.0479(16) Uani 1 1 d . . . . .
H17 H -0.075633 -0.761894 0.877963 0.058 Uiso 1 1 calc R U . . .
C54 C -0.6596(7) -0.8014(6) 0.5145(6) 0.0711(19) Uani 1 1 d . . . . .
H54 H -0.672876 -0.845185 0.470113 0.085 Uiso 1 1 calc R U . . .
C4 C -0.8329(6) -0.3240(6) 0.8789(4) 0.0479(16) Uani 1 1 d . . . . .
C10 C -0.5707(8) -0.8387(7) 0.8752(4) 0.065(2) Uani 1 1 d . . . . .
H10 H -0.575012 -0.831539 0.824001 0.078 Uiso 1 1 calc R U . . .
C6 C -0.6595(6) -0.5567(5) 0.9061(3) 0.0408(14) Uani 1 1 d . . . . .
H6 H -0.663092 -0.625533 0.930316 0.049 Uiso 1 1 calc R U . . .
C38 C -0.6947(6) -0.2708(5) 0.5483(3) 0.0422(14) Uani 1 1 d . . . . .
H38 H -0.756842 -0.318755 0.518941 0.051 Uiso 1 1 calc R U . . .
C12 C -0.6266(8) -0.9417(6) 0.9776(5) 0.062(2) Uani 1 1 d . . . . .
H12 H -0.668778 -1.006772 0.997293 0.074 Uiso 1 1 calc R U . . .
C11 C -0.6347(10) -0.9318(7) 0.9040(6) 0.085(3) Uani 1 1 d . . . . .
H11 H -0.684066 -0.988583 0.872679 0.102 Uiso 1 1 calc R U . . .
C55 C -0.7257(7) -0.8260(7) 0.5753(6) 0.0711(19) Uani 1 1 d . . . . .
H55 H -0.787052 -0.889124 0.577385 0.32(13) Uiso 1 1 calc R . . . .
O2 O -0.1385(8) -0.4968(8) 0.3923(5) 0.1204(19) Uani 1 1 d . U . . .
C57 C -0.3374(8) 0.2368(8) 0.6822(6) 0.0415(9) Uani 0.5 1 d G . P D 2
H57 H -0.366822 0.304111 0.689373 0.050 Uiso 0.5 1 calc R U P D 2
C62 C -0.4082(9) 0.1327(10) 0.6893(7) 0.0415(9) Uani 0.5 1 d G . P D 2
H62 H -0.486076 0.128806 0.701341 0.050 Uiso 0.5 1 calc R U P D 2
C61 C -0.3651(13) 0.0343(7) 0.6788(9) 0.0415(9) Uani 0.5 1 d DG . P D 2
C64 C -0.2512(13) 0.0400(6) 0.6612(9) 0.0415(9) Uani 0.5 1 d G . P D 2
H64 H -0.221705 -0.027322 0.653986 0.050 Uiso 0.5 1 calc R U P D 2
C60 C -0.1803(9) 0.1441(8) 0.6541(7) 0.0415(9) Uani 0.5 1 d G . P D 2
H60 H -0.102450 0.147982 0.642019 0.050 Uiso 0.5 1 calc R U P D 2
C58 C -0.2234(8) 0.2425(5) 0.6646(6) 0.0415(9) Uani 0.5 1 d G . P D 2
H58 H -0.175006 0.313699 0.659712 0.050 Uiso 0.5 1 calc R U P D 2
F14 F -0.8813(9) -0.2980(7) 0.8136(7) 0.0552(11) Uani 0.5 1 d . . P B 2
F25 F -0.7830(14) -0.2210(15) 0.9133(6) 0.0552(11) Uani 0.5 1 d . . P B 2
F27 F -0.9242(11) -0.3672(12) 0.9129(6) 0.0552(11) Uani 0.5 1 d . . P B 2
O1 O -0.0053(8) -0.3507(8) 0.3770(5) 0.1204(19) Uani 1 1 d . U . . .
C41 C -0.1098(12) -0.5118(12) 0.3227(7) 0.1204(19) Uani 1 1 d . U . . .
H41A H -0.024285 -0.492599 0.322846 0.181 Uiso 1 1 calc R U . . .
H41B H -0.147482 -0.462895 0.289919 0.181 Uiso 1 1 calc R U . . .
H41C H -0.137426 -0.590677 0.305917 0.181 Uiso 1 1 calc R U . . .
Cl2B Cl -0.2305(6) 0.0727(6) 0.2752(3) 0.1018(19) Uani 0.5 1 d D . P E 2
C9B C -0.102(2) 0.0488(18) 0.2353(15) 0.115(8) Uani 0.5 1 d D U P E 2
H9BA H -0.111409 0.064527 0.182918 0.137 Uiso 0.5 1 calc R U P E 2
H9BB H -0.032117 0.102562 0.258508 0.137 Uiso 0.5 1 calc R U P E 2
Cl5A Cl -0.0748(7) -0.0882(8) 0.2445(4) 0.136(3) Uani 0.5 1 d D U P E 2
O5 O -0.126210 -0.273830 0.256080 0.133(7) Uani 0.5 1 d D U P F 1
H5A H -0.172215 -0.333418 0.263768 0.200 Uiso 0.5 1 calc R U P F 1
C66 C -0.178(2) -0.1782(17) 0.2725(12) 0.096(7) Uani 0.5 1 d D . P F 1
H66A H -0.155519 -0.118465 0.238984 0.145 Uiso 0.5 1 calc R U P F 1
H66B H -0.150116 -0.150226 0.322609 0.145 Uiso 0.5 1 calc R U P F 1
H66C H -0.263945 -0.200689 0.267183 0.145 Uiso 0.5 1 calc R U P F 1
C42 C -0.0720(13) -0.3999(12) 0.4148(7) 0.1204(19) Uani 1 1 d . . . . .
F3 F -0.1320(8) -0.2687(8) 1.0276(5) 0.0401(7) Uani 0.4 1 d D . P A 1
F4 F -0.1105(7) -0.1176(5) 1.0444(3) 0.0401(7) Uani 0.6 1 d D . P A 2
F5 F 0.0184(6) -0.1554(9) 0.9834(3) 0.0401(7) Uani 0.6 1 d D . P A 2

loop_
_atom_site_aniso_label
_atom_site_aniso_U_11
_atom_site_aniso_U_22
_atom_site_aniso_U_33
_atom_site_aniso_U_23
_atom_site_aniso_U_13
_atom_site_aniso_U_12
Ir1 0.02928(12) 0.02119(11) 0.02212(11) 0.00287(7) -0.00439(7) -0.00017(7)
S002 0.0693(14) 0.0667(14) 0.0704(14) 0.0049(11) -0.0017(11) -0.0194(11)
O3 0.0311(19) 0.0268(19) 0.0258(18) 0.0019(14) -0.0021(15) -0.0035(15)
O4 0.0298(19) 0.0270(19) 0.032(2) 0.0022(15) -0.0032(15) -0.0023(15)
F2 0.0447(15) 0.0509(17) 0.0226(17) 0.0090(14) -0.0076(12) 0.0096(13)
N3 0.030(2) 0.026(2) 0.022(2) 0.0020(17) -0.0032(17) 0.0001(18)
F007 0.053(3) 0.0407(17) 0.075(3) 0.001(3) 0.014(3) 0.0122(19)
F1 0.0447(15) 0.0509(17) 0.0226(17) 0.0090(14) -0.0076(12) 0.0096(13)
N1 0.031(2) 0.023(2) 0.029(2) 0.0021(17) -0.0031(18) 0.0015(18)
N4 0.038(3) 0.024(2) 0.025(2) 0.0047(17) -0.0082(19) 0.0019(19)
N2 0.045(3) 0.026(2) 0.030(2) 0.0064(18) 0.001(2) 0.007(2)
F0 0.0447(15) 0.0509(17) 0.0226(17) 0.0090(14) -0.0076(12) 0.0096(13)
F00D 0.053(3) 0.0407(17) 0.075(3) 0.001(3) 0.014(3) 0.0122(19)
C35 0.035(3) 0.030(3) 0.027(3) 0.003(2) -0.003(2) 0.005(2)
C23 0.033(3) 0.033(3) 0.023(3) 0.005(2) -0.005(2) 0.002(2)
C28 0.034(3) 0.027(3) 0.025(3) 0.002(2) -0.003(2) 0.003(2)
C8 0.040(3) 0.024(3) 0.024(2) 0.002(2) -0.002(2) 0.002(2)
C21 0.031(3) 0.028(3) 0.022(2) 0.002(2) -0.002(2) 0.002(2)
C52 0.036(3) 0.022(3) 0.038(3) 0.004(2) -0.007(2) -0.001(2)
C27 0.037(3) 0.028(3) 0.022(2) 0.004(2) -0.005(2) 0.001(2)
C1 0.037(3) 0.025(3) 0.021(2) -0.0002(19) -0.003(2) 0.001(2)
F00N 0.053(3) 0.0407(17) 0.075(3) 0.001(3) 0.014(3) 0.0122(19)
C40 0.029(3) 0.028(3) 0.024(2) 0.002(2) -0.001(2) 0.006(2)
C47 0.0374(16) 0.045(2) 0.0557(19) 0.0052(16) 0.0096(14) -0.0030(14)
C48 0.0374(16) 0.045(2) 0.0557(19) 0.0052(16) 0.0096(14) -0.0030(14)
C46 0.0374(16) 0.045(2) 0.0557(19) 0.0052(16) 0.0096(14) -0.0030(14)
C45 0.0374(16) 0.045(2) 0.0557(19) 0.0052(16) 0.0096(14) -0.0030(14)
C44 0.0374(16) 0.045(2) 0.0557(19) 0.0052(16) 0.0096(14) -0.0030(14)
C43 0.0374(16) 0.045(2) 0.0557(19) 0.0052(16) 0.0096(14) -0.0030(14)
C56 0.0374(16) 0.045(2) 0.0557(19) 0.0052(16) 0.0096(14) -0.0030(14)
C67 0.0374(16) 0.045(2) 0.0557(19) 0.0052(16) 0.0096(14) -0.0030(14)
C3B 0.0374(16) 0.045(2) 0.0557(19) 0.0052(16) 0.0096(14) -0.0030(14)
C59 0.0374(16) 0.045(2) 0.0557(19) 0.0052(16) 0.0096(14) -0.0030(14)
C65 0.0374(16) 0.045(2) 0.0557(19) 0.0052(16) 0.0096(14) -0.0030(14)
C63 0.0374(16) 0.045(2) 0.0557(19) 0.0052(16) 0.0096(14) -0.0030(14)
C51 0.031(3) 0.018(2) 0.028(3) 0.0043(19) -0.004(2) 0.001(2)
C36 0.046(3) 0.032(3) 0.031(3) 0.007(2) -0.008(2) 0.007(3)
C26 0.047(3) 0.024(3) 0.030(3) 0.006(2) -0.004(2) -0.001(2)
C9 0.049(3) 0.021(3) 0.032(3) 0.006(2) 0.006(2) 0.006(2)
C25 0.044(3) 0.028(3) 0.024(3) 0.002(2) -0.007(2) -0.007(2)
C29 0.058(2) 0.0259(15) 0.0335(17) 0.0083(14) -0.0126(15) -0.0019(15)
C34 0.058(2) 0.0259(15) 0.0335(17) 0.0083(14) -0.0126(15) -0.0019(15)
C33 0.058(2) 0.0259(15) 0.0335(17) 0.0083(14) -0.0126(15) -0.0019(15)
C32 0.058(2) 0.0259(15) 0.0335(17) 0.0083(14) -0.0126(15) -0.0019(15)
C31 0.058(2) 0.0259(15) 0.0335(17) 0.0083(14) -0.0126(15) -0.0019(15)
C30 0.058(2) 0.0259(15) 0.0335(17) 0.0083(14) -0.0126(15) -0.0019(15)
C39 0.034(3) 0.031(3) 0.031(3) 0.002(2) -0.005(2) 0.004(2)
C14 0.062(4) 0.039(3) 0.033(3) 0.007(3) 0.006(3) 0.017(3)
C49 0.031(3) 0.022(2) 0.028(3) 0.003(2) -0.001(2) 0.004(2)
C7 0.039(3) 0.023(3) 0.028(3) 0.001(2) 0.003(2) 0.002(2)
C2 0.038(3) 0.025(3) 0.032(3) 0.000(2) 0.001(2) 0.005(2)
C53 0.035(3) 0.032(3) 0.042(3) -0.004(2) -0.008(2) 0.003(2)
C20 0.035(3) 0.025(3) 0.034(3) 0.003(2) -0.009(2) 0.002(2)
C3 0.051(4) 0.029(3) 0.038(3) -0.002(2) 0.011(3) 0.007(3)
C22 0.033(3) 0.027(3) 0.024(2) 0.005(2) -0.003(2) 0.002(2)
C50 0.034(3) 0.028(3) 0.031(3) -0.004(2) 0.000(2) 0.001(2)
C15 0.036(3) 0.032(3) 0.032(3) 0.004(2) -0.008(2) 0.004(2)
C16 0.047(4) 0.039(3) 0.041(3) 0.014(3) -0.007(3) 0.009(3)
C19 0.030(3) 0.033(3) 0.045(3) 0.007(2) -0.009(2) -0.002(2)
C5 0.055(4) 0.039(3) 0.051(4) 0.008(3) 0.023(3) 0.009(3)
C13 0.077(5) 0.059(5) 0.051(4) 0.032(4) 0.029(4) 0.032(4)
C24 0.037(3) 0.034(3) 0.030(3) 0.003(2) -0.010(2) -0.005(2)
C37 0.051(4) 0.042(3) 0.039(3) 0.005(3) -0.019(3) 0.011(3)
C18 0.033(3) 0.047(4) 0.053(4) 0.012(3) -0.011(3) 0.001(3)
C17 0.042(4) 0.048(4) 0.052(4) 0.011(3) -0.014(3) 0.016(3)
C54 0.050(3) 0.036(3) 0.119(6) 0.006(3) -0.017(3) 0.001(2)
C4 0.052(4) 0.038(3) 0.057(4) -0.001(3) 0.017(3) 0.011(3)
C10 0.085(6) 0.057(5) 0.042(4) -0.003(3) 0.017(4) -0.023(4)
C6 0.052(4) 0.031(3) 0.042(3) 0.009(2) 0.016(3) 0.008(3)
C38 0.040(3) 0.042(3) 0.038(3) -0.001(3) -0.017(3) 0.002(3)
C12 0.079(6) 0.028(3) 0.090(6) 0.019(4) 0.046(5) 0.015(3)
C11 0.107(8) 0.048(5) 0.088(7) -0.017(4) 0.040(6) -0.033(5)
C55 0.050(3) 0.036(3) 0.119(6) 0.006(3) -0.017(3) 0.001(2)
O2 0.126(4) 0.120(4) 0.104(3) -0.016(3) 0.066(3) -0.037(3)
C57 0.058(2) 0.0259(15) 0.0335(17) 0.0083(14) -0.0126(15) -0.0019(15)
C62 0.058(2) 0.0259(15) 0.0335(17) 0.0083(14) -0.0126(15) -0.0019(15)
C61 0.058(2) 0.0259(15) 0.0335(17) 0.0083(14) -0.0126(15) -0.0019(15)
C64 0.058(2) 0.0259(15) 0.0335(17) 0.0083(14) -0.0126(15) -0.0019(15)
C60 0.058(2) 0.0259(15) 0.0335(17) 0.0083(14) -0.0126(15) -0.0019(15)
C58 0.058(2) 0.0259(15) 0.0335(17) 0.0083(14) -0.0126(15) -0.0019(15)
F14 0.053(3) 0.0407(17) 0.075(3) 0.001(3) 0.014(3) 0.0122(19)
F25 0.053(3) 0.0407(17) 0.075(3) 0.001(3) 0.014(3) 0.0122(19)
F27 0.053(3) 0.0407(17) 0.075(3) 0.001(3) 0.014(3) 0.0122(19)
O1 0.126(4) 0.120(4) 0.104(3) -0.016(3) 0.066(3) -0.037(3)
C41 0.126(4) 0.120(4) 0.104(3) -0.016(3) 0.066(3) -0.037(3)
Cl2B 0.131(5) 0.118(5) 0.070(3) 0.010(3) 0.029(3) 0.047(4)
C9B 0.151(17) 0.088(13) 0.099(14) 0.001(11) 0.035(13) -0.004(12)
Cl5A 0.131(5) 0.170(6) 0.129(5) 0.065(4) 0.029(4) 0.072(5)
O5 0.101(11) 0.144(13) 0.150(14) -0.051(12) 0.027(10) 0.011(10)
C66 0.093(16) 0.111(18) 0.082(15) 0.017(13) -0.004(12) 0.015(14)
C42 0.126(4) 0.120(4) 0.104(3) -0.016(3) 0.066(3) -0.037(3)
F3 0.0447(15) 0.0509(17) 0.0226(17) 0.0090(14) -0.0076(12) 0.0096(13)
F4 0.0447(15) 0.0509(17) 0.0226(17) 0.0090(14) -0.0076(12) 0.0096(13)
F5 0.0447(15) 0.0509(17) 0.0226(17) 0.0090(14) -0.0076(12) 0.0096(13)

loop_
_atom_type_symbol
_atom_type_description
_atom_type_scat_dispersion_real
_atom_type_scat_dispersion_imag
_atom_type_scat_source
C C 0.0033 0.0016 'International Tables Vol C Tables 4.2.6.8 and 6.1.1.4'
H H 0.0000 0.0000 'International Tables Vol C Tables 4.2.6.8 and 6.1.1.4'
Cl Cl 0.1484 0.1585 'International Tables Vol C Tables 4.2.6.8 and 6.1.1.4'
F F 0.0171 0.0103 'International Tables Vol C Tables 4.2.6.8 and 6.1.1.4'
Ir Ir -1.4442 7.9887 'International Tables Vol C Tables 4.2.6.8 and 6.1.1.4'
N N 0.0061 0.0033 'International Tables Vol C Tables 4.2.6.8 and 6.1.1.4'
O O 0.0106 0.0060 'International Tables Vol C Tables 4.2.6.8 and 6.1.1.4'
S S 0.1246 0.1234 'International Tables Vol C Tables 4.2.6.8 and 6.1.1.4'

loop_
_geom_angle_atom_site_label_1
_geom_angle_atom_site_label_2
_geom_angle_atom_site_label_3
_geom_angle
_geom_angle_site_symmetry_1
_geom_angle_site_symmetry_3
_geom_angle_publ_flag
O4 Ir1 O3 88.13(14) . . ?
N3 Ir1 O3 97.42(16) . . ?
N3 Ir1 O4 84.48(16) . . ?
N1 Ir1 O3 85.53(16) . . ?
N1 Ir1 O4 97.64(17) . . ?
N1 Ir1 N3 176.44(17) . . ?
C21 Ir1 O3 174.46(18) . . ?
C21 Ir1 O4 86.71(18) . . ?
C21 Ir1 N3 80.09(19) . . ?
C21 Ir1 N1 97.14(19) . . ?
C21 Ir1 C1 97.7(2) . . ?
C1 Ir1 O3 87.59(18) . . ?
C1 Ir1 O4 175.00(18) . . ?
C1 Ir1 N3 98.6(2) . . ?
C1 Ir1 N1 79.5(2) . . ?
C52 S002 C55 92.8(4) . . ?
C51 O3 Ir1 125.0(3) . . ?
C49 O4 Ir1 126.2(3) . . ?
C28 N3 Ir1 113.9(3) . . ?
C28 N3 C40 107.4(4) . . ?
C40 N3 Ir1 137.8(4) . . ?
C8 N1 Ir1 114.9(4) . . ?
C8 N1 C20 108.0(5) . . ?
C20 N1 Ir1 136.6(4) . . ?
C35 N4 C29 124.4(7) . . ?
C35 N4 C61 122.3(7) . . ?
C28 N4 C35 107.5(4) . . ?
C28 N4 C29 127.6(7) . . ?
C28 N4 C61 129.2(7) . . ?
C8 N2 C9 127.8(5) . . ?
C8 N2 C15 107.5(5) . . ?
C15 N2 C9 123.8(5) . . ?
N4 C35 C40 105.8(4) . . ?
C36 C35 N4 131.5(5) . . ?
C36 C35 C40 122.6(5) . . ?
C25 C23 C24 117.8(5) . . ?
C22 C23 C25 121.8(5) . . ?
C22 C23 C24 120.3(5) . . ?
N3 C28 N4 111.0(4) . . ?
N3 C28 C27 117.6(5) . . ?
N4 C28 C27 131.4(5) . . ?
N1 C8 N2 110.5(5) . . ?
N1 C8 C7 116.7(5) . . ?
N2 C8 C7 132.5(5) . . ?
C27 C21 Ir1 115.5(4) . . ?
C22 C21 Ir1 127.7(4) . . ?
C22 C21 C27 116.4(5) . . ?
C51 C52 S002 117.7(4) . . ?
C53 C52 S002 112.8(4) . . ?
C53 C52 C51 129.5(6) . . ?
C21 C27 C28 111.3(5) . . ?
C26 C27 C28 126.3(5) . . ?
C26 C27 C21 122.4(5) . . ?
C7 C1 Ir1 114.6(4) . . ?
C2 C1 Ir1 128.3(4) . . ?
C2 C1 C7 116.8(5) . . ?
N3 C40 C35 108.3(5) . . ?
N3 C40 C39 131.3(5) . . ?
C39 C40 C35 120.5(5) . . ?
C48 C47 H47 120.0 . . ?
C48 C47 C43 120.0 . . ?
C43 C47 H47 120.0 . . ?
C47 C48 C49 125.5(11) . . ?
C46 C48 C47 120.0 . . ?
C46 C48 C49 114.5(11) . . ?
C48 C46 H46 120.0 . . ?
C48 C46 C45 120.0 . . ?
C45 C46 H46 120.0 . . ?
C46 C45 H45 120.0 . . ?
C44 C45 C46 120.0 . . ?
C44 C45 H45 120.0 . . ?
C45 C44 H44 120.0 . . ?
C45 C44 C43 120.0 . . ?
C43 C44 H44 120.0 . . ?
C47 C43 C42 121.7(12) . . ?
C44 C43 C47 120.0 . . ?
C44 C43 C42 116.8(11) . . ?
C67 C56 C63 120.0 . . ?
C67 C56 C42 117.1(6) . . ?
C63 C56 C42 122.9(6) . . ?
C56 C67 H67 120.0 . . ?
C56 C67 C3B 120.0 . . ?
C3B C67 H67 120.0 . . ?
C67 C3B H3B 120.0 . . ?
C59 C3B C67 120.0 . . ?
C59 C3B H3B 120.0 . . ?
C3B C59 H59 120.0 . . ?
C3B C59 C65 120.0 . . ?
C65 C59 H59 120.0 . . ?
C59 C65 C49 117.7(5) . . ?
C63 C65 C59 120.0 . . ?
C63 C65 C49 121.8(5) . . ?
C56 C63 H63 120.0 . . ?
C65 C63 C56 120.0 . . ?
C65 C63 H63 120.0 . . ?
O3 C51 C52 113.5(5) . . ?
O3 C51 C50 127.3(5) . . ?
C50 C51 C52 119.1(5) . . ?
C35 C36 H36 121.6 . . ?
C37 C36 C35 116.8(5) . . ?
C37 C36 H36 121.6 . . ?
C27 C26 H26 120.2 . . ?
C25 C26 C27 119.5(5) . . ?
C25 C26 H26 120.2 . . ?
C14 C9 N2 120.1(6) . . ?
C14 C9 C10 120.9(6) . . ?
C10 C9 N2 119.0(5) . . ?
C23 C25 H25 120.5 . . ?
C26 C25 C23 119.0(5) . . ?
C26 C25 H25 120.5 . . ?
C34 C29 N4 123.6(11) . . ?
C34 C29 C30 120.0 . . ?
C30 C29 N4 116.4(11) . . ?
C29 C34 H34 120.0 . . ?
C33 C34 C29 120.0 . . ?
C33 C34 H34 120.0 . . ?
C34 C33 H33 120.0 . . ?
C32 C33 C34 120.0 . . ?
C32 C33 H33 120.0 . . ?
C33 C32 H32 120.0 . . ?
C33 C32 C31 120.0 . . ?
C31 C32 H32 120.0 . . ?
C32 C31 H31 120.0 . . ?
C30 C31 C32 120.0 . . ?
C30 C31 H31 120.0 . . ?
C29 C30 H30 120.0 . . ?
C31 C30 C29 120.0 . . ?
C31 C30 H30 120.0 . . ?
C40 C39 H39 121.5 . . ?
C38 C39 C40 117.1(5) . . ?
C38 C39 H39 121.5 . . ?
C9 C14 H14 120.7 . . ?
C9 C14 C13 118.5(7) . . ?
C13 C14 H14 120.7 . . ?
O4 C49 C48 115.6(8) . . ?
O4 C49 C65 111.8(5) . . ?
O4 C49 C50 126.3(5) . . ?
C50 C49 C48 117.9(8) . . ?
C50 C49 C65 121.9(5) . . ?
C1 C7 C8 111.5(5) . . ?
C6 C7 C8 126.8(5) . . ?
C6 C7 C1 121.6(5) . . ?
C1 C2 H2 119.6 . . ?
C3 C2 C1 120.8(5) . . ?
C3 C2 H2 119.6 . . ?
C52 C53 H53 123.2 . . ?
C52 C53 C54 113.5(7) . . ?
C54 C53 H53 123.2 . . ?
C15 C20 N1 107.5(5) . . ?
C15 C20 C19 121.3(5) . . ?
C19 C20 N1 131.3(5) . . ?
C2 C3 C5 121.5(6) . . ?
C2 C3 C4 118.6(6) . . ?
C5 C3 C4 119.9(6) . . ?
C23 C22 C21 120.9(5) . . ?
C23 C22 H22 119.5 . . ?
C21 C22 H22 119.5 . . ?
C51 C50 C49 126.3(5) . . ?
C51 C50 H50 116.9 . . ?
C49 C50 H50 116.9 . . ?
N2 C15 C20 106.5(5) . . ?
N2 C15 C16 131.4(6) . . ?
C20 C15 C16 122.0(6) . . ?
C15 C16 H16 121.8 . . ?
C17 C16 C15 116.4(6) . . ?
C17 C16 H16 121.8 . . ?
C20 C19 H19 121.4 . . ?
C18 C19 C20 117.2(6) . . ?
C18 C19 H19 121.4 . . ?
C3 C5 H5 120.4 . . ?
C6 C5 C3 119.2(6) . . ?
C6 C5 H5 120.4 . . ?
C14 C13 H13 119.6 . . ?
C12 C13 C14 120.7(7) . . ?
C12 C13 H13 119.6 . . ?
F2 C24 F1 100.1(9) . . ?
F2 C24 C23 105.5(6) . . ?
F1 C24 C23 107.6(6) . . ?
F0 C24 C23 112.4(5) . . ?
F3 C24 F2 124.7(9) . . ?
F3 C24 F1 104.1(7) . . ?
F3 C24 C23 113.0(6) . . ?
F4 C24 F0 109.1(5) . . ?
F4 C24 C23 114.8(5) . . ?
F5 C24 F0 95.7(6) . . ?
F5 C24 C23 118.0(5) . . ?
F5 C24 F4 104.9(6) . . ?
C36 C37 H37 119.3 . . ?
C36 C37 C38 121.4(5) . . ?
C38 C37 H37 119.3 . . ?
C19 C18 H18 119.5 . . ?
C19 C18 C17 120.9(6) . . ?
C17 C18 H18 119.5 . . ?
C16 C17 C18 122.1(6) . . ?
C16 C17 H17 118.9 . . ?
C18 C17 H17 118.9 . . ?
C53 C54 H54 124.5 . . ?
C53 C54 C55 110.9(8) . . ?
C55 C54 H54 124.5 . . ?
F007 C4 F00D 105.9(10) . . ?
F007 C4 F00N 109.1(8) . . ?
F007 C4 C3 114.9(9) . . ?
F00D C4 F00N 105.7(8) . . ?
F00D C4 C3 109.8(8) . . ?
F00N C4 C3 111.0(6) . . ?
F14 C4 C3 113.4(7) . . ?
F14 C4 F25 104.6(8) . . ?
F25 C4 C3 109.3(8) . . ?
F27 C4 C3 117.1(8) . . ?
F27 C4 F14 104.3(8) . . ?
F27 C4 F25 107.3(10) . . ?
C9 C10 H10 120.3 . . ?
C9 C10 C11 119.5(7) . . ?
C11 C10 H10 120.3 . . ?
C7 C6 H6 120.0 . . ?
C5 C6 C7 120.0(6) . . ?
C5 C6 H6 120.0 . . ?
C39 C38 C37 121.6(5) . . ?
C39 C38 H38 119.2 . . ?
C37 C38 H38 119.2 . . ?
C13 C12 H12 119.7 . . ?
C13 C12 C11 120.7(7) . . ?
C11 C12 H12 119.7 . . ?
C10 C11 H11 120.2 . . ?
C12 C11 C10 119.6(8) . . ?
C12 C11 H11 120.2 . . ?
S002 C55 H55 125.0 . . ?
C54 C55 S002 109.9(6) . . ?
C54 C55 H55 125.0 . . ?
C42 O2 C41 103.0(9) . . ?
C62 C57 H57 120.0 . . ?
C62 C57 C58 120.0 . . ?
C58 C57 H57 120.0 . . ?
C57 C62 H62 120.0 . . ?
C57 C62 C61 120.0 . . ?
C61 C62 H62 120.0 . . ?
C62 C61 N4 124.7(10) . . ?
C64 C61 N4 115.3(10) . . ?
C64 C61 C62 120.0 . . ?
C61 C64 H64 120.0 . . ?
C61 C64 C60 120.0 . . ?
C60 C64 H64 120.0 . . ?
C64 C60 H60 120.0 . . ?
C58 C60 C64 120.0 . . ?
C58 C60 H60 120.0 . . ?
C57 C58 H58 120.0 . . ?
C60 C58 C57 120.0 . . ?
C60 C58 H58 120.0 . . ?
O2 C41 H41A 109.5 . . ?
O2 C41 H41B 109.5 . . ?
O2 C41 H41C 109.5 . . ?
H41A C41 H41B 109.5 . . ?
H41A C41 H41C 109.5 . . ?
H41B C41 H41C 109.5 . . ?
Cl2B C9B H9BA 108.9 . . ?
Cl2B C9B H9BB 108.9 . . ?
H9BA C9B H9BB 107.7 . . ?
Cl5A C9B Cl2B 113.5(14) . . ?
Cl5A C9B H9BA 108.9 . . ?
Cl5A C9B H9BB 108.9 . . ?
C66 O5 H5A 109.5 . . ?
O5 C66 H66A 109.5 . . ?
O5 C66 H66B 109.5 . . ?
O5 C66 H66C 109.5 . . ?
H66A C66 H66B 109.5 . . ?
H66A C66 H66C 109.5 . . ?
H66B C66 H66C 109.5 . . ?
O2 C42 C43 105.4(11) . . ?
O2 C42 C56 114.1(9) . . ?
O1 C42 C43 131.8(13) . . ?
O1 C42 C56 125.4(11) . . ?
O1 C42 O2 120.6(11) . . ?

loop_
_geom_bond_atom_site_label_1
_geom_bond_atom_site_label_2
_geom_bond_distance
_geom_bond_site_symmetry_2
_geom_bond_publ_flag
Ir1 O3 2.130(4) . ?
Ir1 O4 2.112(4) . ?
Ir1 N3 2.033(4) . ?
Ir1 N1 2.023(4) . ?
Ir1 C21 1.989(5) . ?
Ir1 C1 2.000(6) . ?
S002 C52 1.690(6) . ?
S002 C55 1.751(10) . ?
O3 C51 1.270(7) . ?
O4 C49 1.265(6) . ?
F2 C24 1.377(11) . ?
N3 C28 1.330(7) . ?
N3 C40 1.384(6) . ?
F007 C4 1.310(19) . ?
F1 C24 1.412(10) . ?
N1 C8 1.318(7) . ?
N1 C20 1.397(7) . ?
N4 C35 1.395(7) . ?
N4 C28 1.361(7) . ?
N4 C29 1.397(8) . ?
N4 C61 1.422(7) . ?
N2 C8 1.368(7) . ?
N2 C9 1.451(7) . ?
N2 C15 1.390(8) . ?
F0 C24 1.372(8) . ?
F00D C4 1.376(16) . ?
C35 C40 1.403(8) . ?
C35 C36 1.380(8) . ?
C23 C25 1.401(8) . ?
C23 C22 1.378(8) . ?
C23 C24 1.503(7) . ?
C28 C27 1.451(7) . ?
C8 C7 1.451(8) . ?
C21 C27 1.419(7) . ?
C21 C22 1.410(7) . ?
C52 C51 1.482(7) . ?
C52 C53 1.382(8) . ?
C27 C26 1.399(8) . ?
C1 C7 1.423(7) . ?
C1 C2 1.395(8) . ?
F00N C4 1.376(15) . ?
C40 C39 1.395(7) . ?
C47 H47 0.9500 . ?
C47 C48 1.3900 . ?
C47 C43 1.3900 . ?
C48 C46 1.3900 . ?
C48 C49 1.516(11) . ?
C46 H46 0.9500 . ?
C46 C45 1.3900 . ?
C45 H45 0.9500 . ?
C45 C44 1.3900 . ?
C44 H44 0.9500 . ?
C44 C43 1.3900 . ?
C43 C42 1.468(18) . ?
C56 C67 1.3900 . ?
C56 C63 1.3900 . ?
C56 C42 1.452(13) . ?
C67 H67 0.9500 . ?
C67 C3B 1.3900 . ?
C3B H3B 0.9500 . ?
C3B C59 1.3900 . ?
C59 H59 0.9500 . ?
C59 C65 1.3900 . ?
C65 C63 1.3900 . ?
C65 C49 1.562(7) . ?
C63 H63 0.9500 . ?
C51 C50 1.400(8) . ?
C36 H36 0.9500 . ?
C36 C37 1.375(9) . ?
C26 H26 0.9500 . ?
C26 C25 1.381(8) . ?
C9 C14 1.365(8) . ?
C9 C10 1.368(9) . ?
C25 H25 0.9500 . ?
C29 C34 1.3900 . ?
C29 C30 1.3900 . ?
C34 H34 0.9500 . ?
C34 C33 1.3900 . ?
C33 H33 0.9500 . ?
C33 C32 1.3900 . ?
C32 H32 0.9500 . ?
C32 C31 1.3900 . ?
C31 H31 0.9500 . ?
C31 C30 1.3900 . ?
C30 H30 0.9500 . ?
C39 H39 0.9500 . ?
C39 C38 1.379(8) . ?
C14 H14 0.9500 . ?
C14 C13 1.394(10) . ?
C49 C50 1.408(7) . ?
C7 C6 1.406(8) . ?
C2 H2 0.9500 . ?
C2 C3 1.392(8) . ?
C53 H53 0.9500 . ?
C53 C54 1.426(9) . ?
C20 C15 1.391(8) . ?
C20 C19 1.393(9) . ?
C3 C5 1.394(9) . ?
C3 C4 1.502(9) . ?
C22 H22 0.9500 . ?
C50 H50 0.9500 . ?
C15 C16 1.393(8) . ?
C16 H16 0.9500 . ?
C16 C17 1.374(10) . ?
C19 H19 0.9500 . ?
C19 C18 1.378(9) . ?
C5 H5 0.9500 . ?
C5 C6 1.368(9) . ?
C13 H13 0.9500 . ?
C13 C12 1.340(12) . ?
C24 F3 1.354(9) . ?
C24 F4 1.317(8) . ?
C24 F5 1.308(9) . ?
C37 H37 0.9500 . ?
C37 C38 1.413(9) . ?
C18 H18 0.9500 . ?
C18 C17 1.414(9) . ?
C17 H17 0.9500 . ?
C54 H54 0.9500 . ?
C54 C55 1.438(14) . ?
C4 F14 1.346(15) . ?
C4 F25 1.383(19) . ?
C4 F27 1.325(16) . ?
C10 H10 0.9500 . ?
C10 C11 1.382(11) . ?
C6 H6 0.9500 . ?
C38 H38 0.9500 . ?
C12 H12 0.9500 . ?
C12 C11 1.365(13) . ?
C11 H11 0.9500 . ?
C55 H55 0.9500 . ?
O2 C41 1.382(13) . ?
O2 C42 1.312(14) . ?
C57 H57 0.9500 . ?
C57 C62 1.3900 . ?
C57 C58 1.3900 . ?
C62 H62 0.9500 . ?
C62 C61 1.3900 . ?
C61 C64 1.3900 . ?
C64 H64 0.9500 . ?
C64 C60 1.3900 . ?
C60 H60 0.9500 . ?
C60 C58 1.3900 . ?
C58 H58 0.9500 . ?
O1 C42 1.188(12) . ?
C41 H41A 0.9800 . ?
C41 H41B 0.9800 . ?
C41 H41C 0.9800 . ?
Cl2B C9B 1.810(17) . ?
C9B H9BA 0.9900 . ?
C9B H9BB 0.9900 . ?
C9B Cl5A 1.747(17) . ?
O5 H5A 0.8400 . ?
O5 C66 1.439(16) . ?
C66 H66A 0.9800 . ?
C66 H66B 0.9800 . ?
C66 H66C 0.9800 . ?

loop_
_geom_torsion_atom_site_label_1
_geom_torsion_atom_site_label_2
_geom_torsion_atom_site_label_3
_geom_torsion_atom_site_label_4
_geom_torsion
_geom_torsion_site_symmetry_1
_geom_torsion_site_symmetry_2
_geom_torsion_site_symmetry_3
_geom_torsion_site_symmetry_4
_geom_torsion_publ_flag
Ir1 O3 C51 C52 174.1(3) . . . . ?
Ir1 O3 C51 C50 -4.4(8) . . . . ?
Ir1 O4 C49 C48 176.3(10) . . . . ?
Ir1 O4 C49 C65 170.0(4) . . . . ?
Ir1 O4 C49 C50 -8.9(8) . . . . ?
Ir1 N3 C28 N4 170.4(4) . . . . ?
Ir1 N3 C28 C27 -11.0(6) . . . . ?
Ir1 N3 C40 C35 -167.3(4) . . . . ?
Ir1 N3 C40 C39 12.4(10) . . . . ?
Ir1 N1 C8 N2 170.8(3) . . . . ?
Ir1 N1 C8 C7 -14.1(6) . . . . ?
Ir1 N1 C20 C15 -168.6(4) . . . . ?
Ir1 N1 C20 C19 12.0(10) . . . . ?
Ir1 C21 C27 C28 7.2(6) . . . . ?
Ir1 C21 C27 C26 -174.4(5) . . . . ?
Ir1 C21 C22 C23 172.9(4) . . . . ?
Ir1 C1 C7 C8 9.7(6) . . . . ?
Ir1 C1 C7 C6 -174.0(5) . . . . ?
Ir1 C1 C2 C3 174.5(4) . . . . ?
S002 C52 C51 O3 -11.2(6) . . . . ?
S002 C52 C51 C50 167.4(4) . . . . ?
S002 C52 C53 C54 -0.3(7) . . . . ?
O3 C51 C50 C49 7.3(9) . . . . ?
O4 C49 C50 C51 0.2(9) . . . . ?
N3 C28 C27 C21 2.7(7) . . . . ?
N3 C28 C27 C26 -175.6(6) . . . . ?
N3 C40 C39 C38 179.9(6) . . . . ?
N1 C8 C7 C1 2.9(7) . . . . ?
N1 C8 C7 C6 -173.1(6) . . . . ?
N1 C20 C15 N2 -1.5(6) . . . . ?
N1 C20 C15 C16 178.4(5) . . . . ?
N1 C20 C19 C18 -179.9(6) . . . . ?
N4 C35 C40 N3 0.1(6) . . . . ?
N4 C35 C40 C39 -179.6(5) . . . . ?
N4 C35 C36 C37 178.9(6) . . . . ?
N4 C28 C27 C21 -179.0(6) . . . . ?
N4 C28 C27 C26 2.7(10) . . . . ?
N4 C29 C34 C33 177.7(13) . . . . ?
N4 C29 C30 C31 -177.9(12) . . . . ?
N4 C61 C64 C60 -179.9(12) . . . . ?
N2 C8 C7 C1 176.6(5) . . . . ?
N2 C8 C7 C6 0.6(10) . . . . ?
N2 C9 C14 C13 -175.9(6) . . . . ?
N2 C9 C10 C11 176.2(8) . . . . ?
N2 C15 C16 C17 -178.3(6) . . . . ?
C35 N4 C28 N3 0.6(6) . . . . ?
C35 N4 C28 C27 -177.8(6) . . . . ?
C35 N4 C29 C34 -102.4(9) . . . . ?
C35 N4 C29 C30 75.3(11) . . . . ?
C35 N4 C61 C62 73.2(13) . . . . ?
C35 N4 C61 C64 -106.9(8) . . . . ?
C35 C40 C39 C38 -0.5(9) . . . . ?
C35 C36 C37 C38 1.4(10) . . . . ?
C28 N3 C40 C35 0.2(6) . . . . ?
C28 N3 C40 C39 179.9(6) . . . . ?
C28 N4 C35 C40 -0.4(6) . . . . ?
C28 N4 C35 C36 -179.5(6) . . . . ?
C28 N4 C29 C34 67.8(12) . . . . ?
C28 N4 C29 C30 -114.4(9) . . . . ?
C28 N4 C61 C62 -119.5(9) . . . . ?
C28 N4 C61 C64 60.4(12) . . . . ?
C28 C27 C26 C25 179.2(6) . . . . ?
C8 N1 C20 C15 2.4(6) . . . . ?
C8 N1 C20 C19 -177.0(6) . . . . ?
C8 N2 C9 C14 -104.7(7) . . . . ?
C8 N2 C9 C10 78.8(9) . . . . ?
C8 N2 C15 C20 0.1(6) . . . . ?
C8 N2 C15 C16 -179.8(6) . . . . ?
C8 C7 C6 C5 174.4(6) . . . . ?
C21 C27 C26 C25 1.1(9) . . . . ?
C52 S002 C55 C54 -1.8(6) . . . . ?
C52 C51 C50 C49 -171.1(5) . . . . ?
C52 C53 C54 C55 -1.1(9) . . . . ?
C27 C21 C22 C23 0.3(8) . . . . ?
C27 C26 C25 C23 -0.7(9) . . . . ?
C1 C7 C6 C5 -1.2(10) . . . . ?
C1 C2 C3 C5 -1.4(9) . . . . ?
C1 C2 C3 C4 179.0(6) . . . . ?
C40 N3 C28 N4 -0.5(6) . . . . ?
C40 N3 C28 C27 178.1(5) . . . . ?
C40 C35 C36 C37 -0.1(9) . . . . ?
C40 C39 C38 C37 1.8(10) . . . . ?
C47 C48 C46 C45 0.0 . . . . ?
C47 C48 C49 O4 -172.0(8) . . . . ?
C47 C48 C49 C50 12.7(15) . . . . ?
C47 C43 C42 O2 -43.1(18) . . . . ?
C47 C43 C42 O1 154.2(18) . . . . ?
C48 C47 C43 C44 0.0 . . . . ?
C48 C47 C43 C42 -165.2(16) . . . . ?
C48 C46 C45 C44 0.0 . . . . ?
C48 C49 C50 C51 174.9(11) . . . . ?
C46 C48 C49 O4 10.4(16) . . . . ?
C46 C48 C49 C50 -164.8(9) . . . . ?
C46 C45 C44 C43 0.0 . . . . ?
C45 C44 C43 C47 0.0 . . . . ?
C45 C44 C43 C42 166.0(16) . . . . ?
C44 C43 C42 O2 151.2(13) . . . . ?
C44 C43 C42 O1 -11(3) . . . . ?
C43 C47 C48 C46 0.0 . . . . ?
C43 C47 C48 C49 -177.4(18) . . . . ?
C56 C67 C3B C59 0.0 . . . . ?
C67 C56 C63 C65 0.0 . . . . ?
C67 C56 C42 O2 173.3(11) . . . . ?
C67 C56 C42 O1 -6(2) . . . . ?
C67 C3B C59 C65 0.0 . . . . ?
C3B C59 C65 C63 0.0 . . . . ?
C3B C59 C65 C49 -171.7(7) . . . . ?
C59 C65 C63 C56 0.0 . . . . ?
C59 C65 C49 O4 -9.4(8) . . . . ?
C59 C65 C49 C50 169.6(5) . . . . ?
C65 C49 C50 C51 -178.7(6) . . . . ?
C63 C56 C67 C3B 0.0 . . . . ?
C63 C56 C42 O2 -8.5(18) . . . . ?
C63 C56 C42 O1 172.0(14) . . . . ?
C63 C65 C49 O4 179.0(4) . . . . ?
C63 C65 C49 C50 -2.0(8) . . . . ?
C51 C52 C53 C54 177.6(6) . . . . ?
C36 C35 C40 N3 179.3(5) . . . . ?
C36 C35 C40 C39 -0.4(9) . . . . ?
C36 C37 C38 C39 -2.4(11) . . . . ?
C9 N2 C8 N1 -167.7(5) . . . . ?
C9 N2 C8 C7 18.3(10) . . . . ?
C9 N2 C15 C20 169.7(5) . . . . ?
C9 N2 C15 C16 -10.1(10) . . . . ?
C9 C14 C13 C12 0.5(11) . . . . ?
C9 C10 C11 C12 -0.8(16) . . . . ?
C25 C23 C22 C21 0.1(9) . . . . ?
C25 C23 C24 F2 -64.4(10) . . . . ?
C25 C23 C24 F1 41.9(8) . . . . ?
C25 C23 C24 F0 -174.1(6) . . . . ?
C25 C23 C24 F3 156.2(7) . . . . ?
C25 C23 C24 F4 60.5(7) . . . . ?
C25 C23 C24 F5 -64.1(9) . . . . ?
C29 N4 C35 C40 171.5(10) . . . . ?
C29 N4 C35 C36 -7.6(13) . . . . ?
C29 N4 C28 N3 -171.0(10) . . . . ?
C29 N4 C28 C27 10.6(14) . . . . ?
C29 C34 C33 C32 0.0 . . . . ?
C34 C29 C30 C31 0.0 . . . . ?
C34 C33 C32 C31 0.0 . . . . ?
C33 C32 C31 C30 0.0 . . . . ?
C32 C31 C30 C29 0.0 . . . . ?
C30 C29 C34 C33 0.0 . . . . ?
C14 C9 C10 C11 -0.3(13) . . . . ?
C14 C13 C12 C11 -1.6(13) . . . . ?
C49 C48 C46 C45 177.7(16) . . . . ?
C49 C65 C63 C56 171.4(8) . . . . ?
C7 C1 C2 C3 0.7(8) . . . . ?
C2 C1 C7 C8 -175.7(5) . . . . ?
C2 C1 C7 C6 0.6(8) . . . . ?
C2 C3 C5 C6 0.8(10) . . . . ?
C2 C3 C4 F007 -47.6(10) . . . . ?
C2 C3 C4 F00D -166.9(7) . . . . ?
C2 C3 C4 F00N 76.7(8) . . . . ?
C2 C3 C4 F14 52.0(9) . . . . ?
C2 C3 C4 F25 -64.3(9) . . . . ?
C2 C3 C4 F27 173.5(8) . . . . ?
C53 C52 C51 O3 171.0(6) . . . . ?
C53 C52 C51 C50 -10.4(9) . . . . ?
C53 C54 C55 S002 1.9(8) . . . . ?
C20 N1 C8 N2 -2.4(6) . . . . ?
C20 N1 C8 C7 172.7(5) . . . . ?
C20 C15 C16 C17 1.8(9) . . . . ?
C20 C19 C18 C17 0.7(10) . . . . ?
C3 C5 C6 C7 0.6(10) . . . . ?
C22 C23 C25 C26 0.1(9) . . . . ?
C22 C23 C24 F2 114.7(9) . . . . ?
C22 C23 C24 F1 -139.0(7) . . . . ?
C22 C23 C24 F0 5.0(8) . . . . ?
C22 C23 C24 F3 -24.7(9) . . . . ?
C22 C23 C24 F4 -120.5(6) . . . . ?
C22 C23 C24 F5 114.9(8) . . . . ?
C22 C21 C27 C28 -179.2(5) . . . . ?
C22 C21 C27 C26 -0.9(8) . . . . ?
C15 N2 C8 N1 1.4(6) . . . . ?
C15 N2 C8 C7 -172.6(6) . . . . ?
C15 N2 C9 C14 87.8(7) . . . . ?
C15 N2 C9 C10 -88.7(8) . . . . ?
C15 C20 C19 C18 0.8(9) . . . . ?
C15 C16 C17 C18 -0.3(10) . . . . ?
C19 C20 C15 N2 178.0(5) . . . . ?
C19 C20 C15 C16 -2.1(9) . . . . ?
C19 C18 C17 C16 -0.9(11) . . . . ?
C5 C3 C4 F007 132.9(9) . . . . ?
C5 C3 C4 F00D 13.6(10) . . . . ?
C5 C3 C4 F00N -102.9(8) . . . . ?
C5 C3 C4 F14 -127.6(8) . . . . ?
C5 C3 C4 F25 116.2(9) . . . . ?
C5 C3 C4 F27 -6.0(11) . . . . ?
C13 C12 C11 C10 1.8(15) . . . . ?
C24 C23 C25 C26 179.1(5) . . . . ?
C24 C23 C22 C21 -178.9(5) . . . . ?
C4 C3 C5 C6 -179.7(7) . . . . ?
C10 C9 C14 C13 0.5(11) . . . . ?
C55 S002 C52 C51 -177.0(5) . . . . ?
C55 S002 C52 C53 1.2(5) . . . . ?
C57 C62 C61 N4 179.9(13) . . . . ?
C57 C62 C61 C64 0.0 . . . . ?
C62 C57 C58 C60 0.0 . . . . ?
C62 C61 C64 C60 0.0 . . . . ?
C61 N4 C35 C40 169.2(10) . . . . ?
C61 N4 C35 C36 -9.9(13) . . . . ?
C61 N4 C28 N3 -168.1(11) . . . . ?
C61 N4 C28 C27 13.5(14) . . . . ?
C61 C64 C60 C58 0.0 . . . . ?
C64 C60 C58 C57 0.0 . . . . ?
C58 C57 C62 C61 0.0 . . . . ?
C41 O2 C42 C43 -167.0(14) . . . . ?
C41 O2 C42 C56 178.5(13) . . . . ?
C41 O2 C42 O1 -2(2) . . . . ?
C42 C56 C67 C3B 178.2(10) . . . . ?
C42 C56 C63 C65 -178.1(11) . . . . ?
